data_1550872
loop_
_publ_author_name
'Feuerstein, Thomas J.'
'Goswami, Bhupendra'
'Rauthe, Pascal'
'K\"oppe, Ralf'
'Lebedkin, Sergei'
'Kappes, Manfred M.'
'Roesky, Peter W.'

_publ_section_title
;
 Alkali metal complexes of an enantiopure iminophosphonamide ligand with
 bright delayed fluorescence
;
_journal_issue 18
_journal_name_full 'Chemical Science'
_journal_page_first 4742
_journal_page_last 4749
_journal_paper_doi 10.1039/C9SC00629J
_journal_volume 10
_journal_year 2019
_chemical_absolute_configuration rmad
_chemical_formula_moiety 'C28 H29 N2 P'
_chemical_formula_sum 'C28 H29 N2 P'
_chemical_formula_weight 424.50
_space_group_crystal_system monoclinic
_space_group_IT_number 4
_space_group_name_Hall 'P 2yb'
_space_group_name_H-M_alt 'P 1 21 1'
_symmetry_space_group_name_Hall 'P 2yb'
_symmetry_space_group_name_H-M 'P 1 21 1'
_atom_sites_solution_hydrogens mixed
_audit_creation_date 2019-01-22
_audit_creation_method
;
Olex2 1.2
(compiled 2018.05.29 svn.r3508 for OlexSys, GUI svn.r5506)
;
_audit_update_record
;
2019-01-23 deposited with the CCDC.    2019-03-12 downloaded from the CCDC.
;
_cell_angle_alpha 90
_cell_angle_beta 91.60(3)
_cell_angle_gamma 90
_cell_formula_units_Z 8
_cell_length_a 9.3700(19)
_cell_length_b 31.240(6)
_cell_length_c 15.940(3)
_cell_measurement_reflns_used 30929
_cell_measurement_temperature 110
_cell_measurement_theta_max 28.24
_cell_measurement_theta_min 1.28
_cell_volume 4664.1(16)
_computing_molecular_graphics 'Olex2 (Dolomanov et al., 2009)'
_computing_publication_material 'Olex2 (Dolomanov et al., 2009)'
_computing_structure_refinement 'ShelXL (Sheldrick, 2015)'
_diffrn_ambient_temperature 110.0
_diffrn_measured_fraction_theta_full 0.997
_diffrn_measured_fraction_theta_max 0.987
_diffrn_measurement_device_type 'STOE STADIVARI'
_diffrn_measurement_method '\w scans'
_diffrn_radiation_monochromator graphite
_diffrn_radiation_type MoK\a
_diffrn_radiation_wavelength 0.71073
_diffrn_reflns_av_R_equivalents 0.0489
_diffrn_reflns_av_unetI/netI 0.0991
_diffrn_reflns_Laue_measured_fraction_full 0.997
_diffrn_reflns_Laue_measured_fraction_max 0.987
_diffrn_reflns_limit_h_max 11
_diffrn_reflns_limit_h_min -11
_diffrn_reflns_limit_k_max 38
_diffrn_reflns_limit_k_min -38
_diffrn_reflns_limit_l_max 18
_diffrn_reflns_limit_l_min -19
_diffrn_reflns_number 43006
_diffrn_reflns_point_group_measured_fraction_full 0.987
_diffrn_reflns_point_group_measured_fraction_max 0.976
_diffrn_reflns_theta_full 26.000
_diffrn_reflns_theta_max 26.131
_diffrn_reflns_theta_min 1.304
_exptl_absorpt_coefficient_mu 0.135
_exptl_absorpt_correction_T_max 0.9871
_exptl_absorpt_correction_T_min 0.9712
_exptl_absorpt_correction_type integration
_exptl_absorpt_process_details 'STOE X-Red & X-Shape & LANA'
_exptl_crystal_colour colourless
_exptl_crystal_colour_primary colourless
_exptl_crystal_density_diffrn 1.209
_exptl_crystal_description prism
_exptl_crystal_F_000 1808
_exptl_crystal_size_max 0.227
_exptl_crystal_size_mid 0.202
_exptl_crystal_size_min 0.161
_refine_diff_density_max 0.239
_refine_diff_density_min -0.182
_refine_diff_density_rms 0.033
_refine_ls_abs_structure_details
;
 Flack x determined using 4442 quotients [(I+)-(I-)]/[(I+)+(I-)]
 (Parsons, Flack and Wagner, Acta Cryst. B69 (2013) 249-259).
;
_refine_ls_abs_structure_Flack -0.07(6)
_refine_ls_extinction_method none
_refine_ls_goodness_of_fit_ref 0.760
_refine_ls_hydrogen_treatment mixed
_refine_ls_matrix_type full
_refine_ls_number_parameters 1137
_refine_ls_number_reflns 18162
_refine_ls_number_restraints 1
_refine_ls_restrained_S_all 0.760
_refine_ls_R_factor_all 0.0591
_refine_ls_R_factor_gt 0.0400
_refine_ls_shift/su_max 0.001
_refine_ls_shift/su_mean 0.000
_refine_ls_structure_factor_coef Fsqd
_refine_ls_weighting_details 'w=1/[\s^2^(Fo^2^)] where P=(Fo^2^+2Fc^2^)/3'
_refine_ls_weighting_scheme calc
_refine_ls_wR_factor_gt 0.0702
_refine_ls_wR_factor_ref 0.0750
_reflns_Friedel_coverage 0.941
_reflns_Friedel_fraction_full 0.976
_reflns_Friedel_fraction_max 0.965
_reflns_number_gt 13155
_reflns_number_total 18162
_reflns_threshold_expression 'I > 2\s(I)'
_cod_data_source_file c9sc00629j2.cif
_cod_data_source_block tjf013
_cod_database_code 1550872
_shelx_shelxl_version_number 2018/3
_shelx_space_group_comment
;
The symmetry employed for this shelxl refinement is uniquely defined
by the following loop, which should always be used as a source of
symmetry information in preference to the above space-group names.
They are only intended as comments.
;
_shelx_estimated_absorpt_t_max 0.979
_shelx_estimated_absorpt_t_min 0.970
_olex2_refinement_description
;
1. Fixed Uiso
 At 1.2 times of:
  All C(H) groups, All C(H,H,H,H,H) groups
 At 1.5 times of:
  All C(H,H,H) groups
2.a Ternary CH refined with riding coordinates:
 C1(H1A), C9(H9), C29(H29), C37(H37), C57(H57), C65(H65), C85(H85), C93(H93)
2.b Aromatic/amide H refined with riding coordinates:
 C4(H4), C5(H5), C6(H6), C7(H7), C8(H8), C12(H12), C13(H13), C14(H14),
 C15(H15), C16(H16), C18(H18), C19(H19), C20(H20), C21(H21), C22(H22), C24(H24),
  C25(H25), C26(H26), C27(H27), C28(H28), C32(H32), C33(H33), C34(H34),
 C35(H35), C36(H36), C40(H40), C41(H41), C42(H42), C43(H43), C44(H44), C46(H46),
  C47(H47), C48(H48), C49(H49), C50(H50), C52(H52), C53(H53), C54(H54),
 C55(H55), C56(H56), C60(H60), C61(H61), C62(H62), C63(H63), C64(H64), C68(H68),
  C69(H69), C70(H70), C71(H71), C72(H72), C74(H74), C75(H75), C76(H76),
 C77(H77), C78(H78), C80(H80), C81(H81), C82(H82), C83(H83), C84(H84), C88(H88),
  C89(H89), C90(H90), C91(H91), C92(H92), C96(H96), C97(H97), C98(H98),
 C99(H99), C100(H100), C102(H102), C103(H103), C104(H104), C105(H105),
 C106(H106), C108(H108), C109(H109), C110(H110), C111(H111), C112(H112)
2.c Idealised Me refined as rotating group:
 C2(H2A,H2B,H2C), C10(H10A,H10B,H10C), C30(H30A,H30B,H30C), C38(H38A,H38B,
 H38C), C58(H58A,H58B,H58C), C66(H66A,H66B,H66C), C86(H86A,H86B,H86C), C94(H94A,
 H94B,H94C)
;
_olex2_submission_special_instructions 'No special instructions were received'

loop_
_space_group_symop_operation_xyz
'x, y, z'
'-x, y+1/2, -z'

loop_
_atom_site_label
_atom_site_type_symbol
_atom_site_fract_x
_atom_site_fract_y
_atom_site_fract_z
_atom_site_U_iso_or_equiv
_atom_site_adp_type
_atom_site_occupancy
_atom_site_site_symmetry_order
_atom_site_calc_flag
_atom_site_refinement_flags_posn
P1 P 0.74750(9) 0.60045(3) 0.61921(5) 0.02558(19) Uani 1 1 d .
N1 N 0.7769(3) 0.65258(10) 0.6397(2) 0.0289(7) Uani 1 1 d .
N2 N 0.6830(3) 0.58516(10) 0.53302(18) 0.0308(7) Uani 1 1 d .
C1 C 0.8353(4) 0.68136(13) 0.5745(2) 0.0325(8) Uani 1 1 d .
H1A H 0.799919 0.671180 0.518183 0.039 Uiso 1 1 calc R
C2 C 0.9981(4) 0.68022(15) 0.5761(3) 0.0467(10) Uani 1 1 d .
H2A H 1.034473 0.685867 0.633312 0.070 Uiso 1 1 calc GR
H2B H 1.034016 0.702121 0.538095 0.070 Uiso 1 1 calc GR
H2C H 1.030472 0.651935 0.558069 0.070 Uiso 1 1 calc GR
C3 C 0.7779(4) 0.72620(12) 0.5885(2) 0.0299(8) Uani 1 1 d .
C4 C 0.8278(4) 0.75165(14) 0.6538(2) 0.0394(9) Uani 1 1 d .
H4 H 0.901410 0.741285 0.690675 0.047 Uiso 1 1 calc R
C5 C 0.7716(5) 0.79224(14) 0.6662(3) 0.0489(11) Uani 1 1 d .
H5 H 0.804514 0.809137 0.712346 0.059 Uiso 1 1 calc R
C6 C 0.6683(5) 0.80791(14) 0.6116(3) 0.0475(11) Uani 1 1 d .
H6 H 0.630124 0.835766 0.619306 0.057 Uiso 1 1 calc R
C7 C 0.6205(5) 0.78283(16) 0.5454(3) 0.0499(11) Uani 1 1 d .
H7 H 0.549764 0.793649 0.507196 0.060 Uiso 1 1 calc R
C8 C 0.6743(4) 0.74217(14) 0.5341(3) 0.0407(9) Uani 1 1 d .
H8 H 0.639757 0.725135 0.488531 0.049 Uiso 1 1 calc R
C9 C 0.5335(4) 0.58795(12) 0.5061(2) 0.0327(8) Uani 1 1 d .
H9 H 0.472809 0.584878 0.556309 0.039 Uiso 1 1 calc R
C10 C 0.5019(5) 0.55063(14) 0.4462(3) 0.0538(13) Uani 1 1 d .
H10A H 0.400825 0.551144 0.428772 0.081 Uiso 1 1 calc GR
H10B H 0.523696 0.523555 0.474871 0.081 Uiso 1 1 calc GR
H10C H 0.561016 0.553296 0.396735 0.081 Uiso 1 1 calc GR
C11 C 0.4939(4) 0.62943(12) 0.4612(2) 0.0283(8) Uani 1 1 d .
C12 C 0.3714(4) 0.65133(13) 0.4815(2) 0.0346(9) Uani 1 1 d .
H12 H 0.315911 0.641280 0.526387 0.042 Uiso 1 1 calc R
C13 C 0.3279(4) 0.68745(14) 0.4380(3) 0.0393(9) Uani 1 1 d .
H13 H 0.243976 0.702138 0.453654 0.047 Uiso 1 1 calc R
C14 C 0.4058(4) 0.70229(13) 0.3719(2) 0.0367(9) Uani 1 1 d .
H14 H 0.375294 0.726915 0.341354 0.044 Uiso 1 1 calc R
C15 C 0.5295(4) 0.68084(13) 0.3504(2) 0.0327(8) Uani 1 1 d .
H15 H 0.584158 0.690820 0.305037 0.039 Uiso 1 1 calc R
C16 C 0.5729(4) 0.64491(12) 0.3951(2) 0.0301(8) Uani 1 1 d .
H16 H 0.658153 0.630595 0.380438 0.036 Uiso 1 1 calc R
C17 C 0.9199(4) 0.57541(12) 0.6289(2) 0.0287(8) Uani 1 1 d .
C18 C 0.9503(4) 0.54037(12) 0.5778(2) 0.0309(8) Uani 1 1 d .
H18 H 0.879481 0.529879 0.539309 0.037 Uiso 1 1 calc R
C19 C 1.0825(4) 0.52091(14) 0.5830(2) 0.0371(9) Uani 1 1 d .
H19 H 1.103234 0.497509 0.547283 0.044 Uiso 1 1 calc R
C20 C 1.1843(4) 0.53555(14) 0.6402(3) 0.0413(10) Uani 1 1 d .
H20 H 1.275598 0.522336 0.643372 0.050 Uiso 1 1 calc R
C21 C 1.1545(4) 0.56921(14) 0.6927(3) 0.0428(10) Uani 1 1 d .
H21 H 1.224627 0.578862 0.732595 0.051 Uiso 1 1 calc R
C22 C 1.0214(4) 0.58905(13) 0.6873(2) 0.0375(9) Uani 1 1 d .
H22 H 1.000477 0.612054 0.723964 0.045 Uiso 1 1 calc R
C23 C 0.6500(4) 0.58498(12) 0.7122(2) 0.0267(8) Uani 1 1 d .
C24 C 0.5649(4) 0.54894(12) 0.7056(2) 0.0282(8) Uani 1 1 d .
H24 H 0.559721 0.533505 0.654277 0.034 Uiso 1 1 calc R
C25 C 0.4869(4) 0.53508(12) 0.7730(2) 0.0303(8) Uani 1 1 d .
H25 H 0.428895 0.510221 0.767880 0.036 Uiso 1 1 calc R
C26 C 0.4936(4) 0.55747(13) 0.8477(2) 0.0333(8) Uani 1 1 d .
H26 H 0.439012 0.548284 0.893697 0.040 Uiso 1 1 calc R
C27 C 0.5798(4) 0.59327(14) 0.8556(2) 0.0354(9) Uani 1 1 d .
H27 H 0.584705 0.608551 0.907154 0.042 Uiso 1 1 calc R
C28 C 0.6589(4) 0.60688(13) 0.7884(2) 0.0313(8) Uani 1 1 d .
H28 H 0.719378 0.631169 0.794340 0.038 Uiso 1 1 calc R
P2 P 0.21089(9) 0.39381(3) 0.74393(6) 0.02575(19) Uani 1 1 d .
N3 N 0.1738(3) 0.34132(10) 0.7381(2) 0.0308(7) Uani 1 1 d .
N4 N 0.3148(3) 0.41199(10) 0.81352(18) 0.0293(7) Uani 1 1 d .
C29 C 0.2830(4) 0.30850(12) 0.7593(3) 0.0333(8) Uani 1 1 d .
H29 H 0.315165 0.312302 0.819136 0.040 Uiso 1 1 calc R
H1 H 0.706(4) 0.6629(15) 0.662(3) 0.040 Uiso 1 1 d R
H3 H 0.102(4) 0.3372(15) 0.764(3) 0.040 Uiso 1 1 d R
H5A H 0.614(4) 0.3433(15) 0.182(3) 0.040 Uiso 1 1 d R
H7A H 0.162(4) 0.6684(15) 0.171(3) 0.040 Uiso 1 1 d R
C30 C 0.4108(4) 0.31361(14) 0.7037(3) 0.0471(11) Uani 1 1 d .
H30A H 0.378936 0.312892 0.644651 0.071 Uiso 1 1 calc GR
H30B H 0.478421 0.290205 0.714735 0.071 Uiso 1 1 calc GR
H30C H 0.457728 0.341049 0.715878 0.071 Uiso 1 1 calc GR
C31 C 0.2174(4) 0.26462(12) 0.7490(2) 0.0294(8) Uani 1 1 d .
C32 C 0.2169(5) 0.23611(15) 0.8152(2) 0.0424(10) Uani 1 1 d .
H32 H 0.255487 0.244520 0.868460 0.051 Uiso 1 1 calc R
C33 C 0.1604(5) 0.19511(15) 0.8047(3) 0.0536(12) Uani 1 1 d .
H33 H 0.160697 0.175825 0.850749 0.064 Uiso 1 1 calc R
C34 C 0.1050(4) 0.18256(15) 0.7291(3) 0.0477(11) Uani 1 1 d .
H34 H 0.068113 0.154432 0.722051 0.057 Uiso 1 1 calc R
C35 C 0.1025(4) 0.21048(14) 0.6632(3) 0.0414(10) Uani 1 1 d .
H35 H 0.062357 0.201875 0.610481 0.050 Uiso 1 1 calc R
C36 C 0.1581(4) 0.25124(13) 0.6729(2) 0.0346(9) Uani 1 1 d .
H36 H 0.155556 0.270386 0.626606 0.041 Uiso 1 1 calc R
C37 C 0.2769(4) 0.41307(12) 0.9018(2) 0.0296(8) Uani 1 1 d .
H37 H 0.170477 0.414031 0.904638 0.035 Uiso 1 1 calc R
C38 C 0.3370(4) 0.45420(13) 0.9410(2) 0.0381(9) Uani 1 1 d .
H38A H 0.440288 0.455403 0.933079 0.057 Uiso 1 1 calc GR
H38B H 0.317990 0.454527 1.001161 0.057 Uiso 1 1 calc GR
H38C H 0.291342 0.479012 0.913938 0.057 Uiso 1 1 calc GR
C39 C 0.3304(4) 0.37474(12) 0.9528(2) 0.0310(8) Uani 1 1 d .
C40 C 0.2536(4) 0.36028(13) 1.0199(2) 0.0366(9) Uani 1 1 d .
H40 H 0.165989 0.373897 1.032236 0.044 Uiso 1 1 calc R
C41 C 0.3007(5) 0.32647(15) 1.0697(3) 0.0459(10) Uani 1 1 d .
H41 H 0.245652 0.316956 1.115240 0.055 Uiso 1 1 calc R
C42 C 0.4286(5) 0.30673(13) 1.0524(3) 0.0433(10) Uani 1 1 d .
H42 H 0.461567 0.283361 1.085785 0.052 Uiso 1 1 calc R
C43 C 0.5082(4) 0.32104(14) 0.9866(3) 0.0410(10) Uani 1 1 d .
H43 H 0.596735 0.307732 0.975176 0.049 Uiso 1 1 calc R
C44 C 0.4595(4) 0.35483(13) 0.9369(2) 0.0349(9) Uani 1 1 d .
H44 H 0.515028 0.364436 0.891617 0.042 Uiso 1 1 calc R
C45 C 0.2843(4) 0.40832(12) 0.6443(2) 0.0282(8) Uani 1 1 d .
C46 C 0.2117(4) 0.39758(13) 0.5697(2) 0.0336(8) Uani 1 1 d .
H46 H 0.127958 0.380495 0.571128 0.040 Uiso 1 1 calc R
C47 C 0.2614(4) 0.41173(13) 0.4939(2) 0.0368(9) Uani 1 1 d .
H47 H 0.210561 0.404790 0.443349 0.044 Uiso 1 1 calc R
C48 C 0.3843(4) 0.43587(13) 0.4912(2) 0.0342(9) Uani 1 1 d .
H48 H 0.417827 0.445743 0.438899 0.041 Uiso 1 1 calc R
C49 C 0.4583(4) 0.44562(13) 0.5647(2) 0.0326(8) Uani 1 1 d .
H49 H 0.544570 0.461525 0.562719 0.039 Uiso 1 1 calc R
C50 C 0.4082(4) 0.43245(12) 0.6414(2) 0.0285(8) Uani 1 1 d .
H50 H 0.458503 0.439925 0.691827 0.034 Uiso 1 1 calc R
C51 C 0.0322(4) 0.41586(12) 0.7409(2) 0.0254(7) Uani 1 1 d .
C52 C 0.0146(4) 0.45695(12) 0.7733(2) 0.0291(8) Uani 1 1 d .
H52 H 0.095283 0.472111 0.795266 0.035 Uiso 1 1 calc R
C53 C -0.1195(4) 0.47596(13) 0.7740(2) 0.0361(9) Uani 1 1 d .
H53 H -0.130837 0.503986 0.795954 0.043 Uiso 1 1 calc R
C54 C -0.2362(4) 0.45349(14) 0.7423(3) 0.0388(9) Uani 1 1 d .
H54 H -0.328770 0.465753 0.744419 0.047 Uiso 1 1 calc R
C55 C -0.2194(4) 0.41362(13) 0.7076(3) 0.0366(9) Uani 1 1 d .
H55 H -0.300139 0.399018 0.684391 0.044 Uiso 1 1 calc R
C56 C -0.0866(3) 0.39447(13) 0.7061(2) 0.0305(8) Uani 1 1 d .
H56 H -0.075991 0.366951 0.681710 0.037 Uiso 1 1 calc R
P3 P 0.70373(9) 0.39772(3) 0.24021(6) 0.0262(2) Uani 1 1 d .
N5 N 0.6700(3) 0.34577(10) 0.2228(2) 0.0298(7) Uani 1 1 d .
N6 N 0.8075(3) 0.40850(10) 0.31523(18) 0.0290(7) Uani 1 1 d .
C57 C 0.7865(4) 0.31414(12) 0.2306(2) 0.0319(8) Uani 1 1 d .
H57 H 0.841457 0.320947 0.283587 0.038 Uiso 1 1 calc R
C58 C 0.8912(4) 0.31650(14) 0.1596(3) 0.0464(10) Uani 1 1 d .
H58A H 0.838910 0.314417 0.105613 0.070 Uiso 1 1 calc GR
H58B H 0.959441 0.292821 0.164794 0.070 Uiso 1 1 calc GR
H58C H 0.942650 0.343790 0.162541 0.070 Uiso 1 1 calc GR
C59 C 0.7210(4) 0.27002(12) 0.2421(2) 0.0297(8) Uani 1 1 d .
C60 C 0.6964(4) 0.24201(13) 0.1746(3) 0.0364(9) Uani 1 1 d .
H60 H 0.721282 0.250395 0.119622 0.044 Uiso 1 1 calc R
C61 C 0.6357(4) 0.20203(14) 0.1875(3) 0.0451(11) Uani 1 1 d .
H61 H 0.619434 0.183215 0.141425 0.054 Uiso 1 1 calc R
C62 C 0.5994(4) 0.18966(14) 0.2667(3) 0.0475(11) Uani 1 1 d .
H62 H 0.559684 0.162104 0.275639 0.057 Uiso 1 1 calc R
C63 C 0.6206(5) 0.21726(16) 0.3334(3) 0.0510(11) Uani 1 1 d .
H63 H 0.593915 0.208997 0.388094 0.061 Uiso 1 1 calc R
C64 C 0.6813(4) 0.25734(14) 0.3202(3) 0.0434(10) Uani 1 1 d .
H64 H 0.695359 0.276230 0.366381 0.052 Uiso 1 1 calc R
C65 C 0.7609(4) 0.40929(12) 0.4018(2) 0.0298(8) Uani 1 1 d .
H65 H 0.655156 0.413590 0.401056 0.036 Uiso 1 1 calc R
C66 C 0.8315(4) 0.44777(13) 0.4460(2) 0.0381(9) Uani 1 1 d .
H66A H 0.935447 0.445501 0.442432 0.057 Uiso 1 1 calc GR
H66B H 0.805131 0.448126 0.505020 0.057 Uiso 1 1 calc GR
H66C H 0.798907 0.474269 0.418656 0.057 Uiso 1 1 calc GR
C67 C 0.7954(4) 0.36839(12) 0.4505(2) 0.0274(8) Uani 1 1 d .
C68 C 0.9245(4) 0.34733(12) 0.4422(2) 0.0305(8) Uani 1 1 d .
H68 H 0.990480 0.357188 0.402347 0.037 Uiso 1 1 calc R
C69 C 0.9583(4) 0.31182(13) 0.4918(2) 0.0344(9) Uani 1 1 d .
H69 H 1.047177 0.297700 0.485737 0.041 Uiso 1 1 calc R
C70 C 0.8634(4) 0.29707(12) 0.5497(2) 0.0350(9) Uani 1 1 d .
H70 H 0.887013 0.273000 0.583795 0.042 Uiso 1 1 calc R
C71 C 0.7342(4) 0.31747(13) 0.5579(2) 0.0352(9) Uani 1 1 d .
H71 H 0.667891 0.307199 0.597173 0.042 Uiso 1 1 calc R
C72 C 0.7003(4) 0.35307(12) 0.5087(2) 0.0312(8) Uani 1 1 d .
H72 H 0.611225 0.367038 0.514997 0.037 Uiso 1 1 calc R
C73 C 0.7815(4) 0.41938(11) 0.1464(2) 0.0289(8) Uani 1 1 d .
C74 C 0.9143(4) 0.43857(12) 0.1506(2) 0.0324(8) Uani 1 1 d .
H74 H 0.961797 0.442710 0.203382 0.039 Uiso 1 1 calc R
C75 C 0.9784(4) 0.45180(14) 0.0775(3) 0.0406(10) Uani 1 1 d .
H75 H 1.070216 0.464737 0.080126 0.049 Uiso 1 1 calc R
C76 C 0.9087(5) 0.44613(14) 0.0015(3) 0.0406(10) Uani 1 1 d .
H76 H 0.953298 0.454994 -0.048406 0.049 Uiso 1 1 calc R
C77 C 0.7749(5) 0.42778(14) -0.0037(2) 0.0416(10) Uani 1 1 d .
H77 H 0.726997 0.424335 -0.056584 0.050 Uiso 1 1 calc R
C78 C 0.7114(4) 0.41446(14) 0.0690(2) 0.0370(9) Uani 1 1 d .
H78 H 0.619168 0.401849 0.066082 0.044 Uiso 1 1 calc R
C79 C 0.5267(4) 0.42046(12) 0.2448(2) 0.0272(8) Uani 1 1 d .
C80 C 0.4018(4) 0.39660(13) 0.2456(2) 0.0363(8) Uani 1 1 d .
H80 H 0.406070 0.366352 0.240057 0.044 Uiso 1 1 calc R
C81 C 0.2709(4) 0.41648(14) 0.2545(3) 0.0430(10) Uani 1 1 d .
H81 H 0.185882 0.399907 0.255259 0.052 Uiso 1 1 calc R
C82 C 0.2644(4) 0.46027(14) 0.2621(3) 0.0402(9) Uani 1 1 d .
H82 H 0.174413 0.473808 0.268065 0.048 Uiso 1 1 calc R
C83 C 0.3864(4) 0.48476(13) 0.2613(2) 0.0366(9) Uani 1 1 d .
H83 H 0.380966 0.515013 0.266422 0.044 Uiso 1 1 calc R
C84 C 0.5173(4) 0.46483(12) 0.2531(2) 0.0322(8) Uani 1 1 d .
H84 H 0.601920 0.481604 0.252988 0.039 Uiso 1 1 calc R
P4 P 0.21213(9) 0.60867(3) 0.11832(5) 0.0249(2) Uani 1 1 d .
N7 N 0.2322(3) 0.66092(10) 0.14295(19) 0.0269(6) Uani 1 1 d .
N8 N 0.1407(3) 0.59527(10) 0.03324(18) 0.0302(7) Uani 1 1 d .
C85 C 0.2643(4) 0.69144(12) 0.0747(2) 0.0318(8) Uani 1 1 d .
H85 H 0.212417 0.681608 0.022523 0.038 Uiso 1 1 calc R
C86 C 0.4234(4) 0.69202(14) 0.0575(3) 0.0429(10) Uani 1 1 d .
H86A H 0.477031 0.699595 0.109007 0.064 Uiso 1 1 calc GR
H86B H 0.442281 0.713211 0.013829 0.064 Uiso 1 1 calc GR
H86C H 0.453161 0.663638 0.038496 0.064 Uiso 1 1 calc GR
C87 C 0.2102(4) 0.73561(12) 0.0960(2) 0.0291(8) Uani 1 1 d .
C88 C 0.2694(5) 0.75935(14) 0.1618(3) 0.0431(10) Uani 1 1 d .
H88 H 0.342256 0.747015 0.196732 0.052 Uiso 1 1 calc R
C89 C 0.2242(5) 0.80071(14) 0.1775(3) 0.0465(11) Uani 1 1 d .
H89 H 0.265663 0.816542 0.222880 0.056 Uiso 1 1 calc R
C90 C 0.1193(5) 0.81868(14) 0.1274(3) 0.0454(10) Uani 1 1 d .
H90 H 0.090287 0.847377 0.136823 0.055 Uiso 1 1 calc R
C91 C 0.0562(5) 0.79545(16) 0.0638(3) 0.0496(11) Uani 1 1 d .
H91 H -0.018292 0.807741 0.030029 0.059 Uiso 1 1 calc R
C92 C 0.1010(4) 0.75404(14) 0.0486(2) 0.0394(9) Uani 1 1 d .
H92 H 0.055724 0.737981 0.004786 0.047 Uiso 1 1 calc R
C93 C -0.0118(4) 0.59785(13) 0.0108(2) 0.0350(9) Uani 1 1 d .
H93 H -0.067183 0.596528 0.063455 0.042 Uiso 1 1 calc R
C94 C -0.0506(5) 0.55899(14) -0.0430(3) 0.0524(12) Uani 1 1 d .
H94A H 0.008257 0.558655 -0.092820 0.079 Uiso 1 1 calc GR
H94B H -0.151675 0.560510 -0.060305 0.079 Uiso 1 1 calc GR
H94C H -0.033432 0.532807 -0.010359 0.079 Uiso 1 1 calc GR
C95 C -0.0550(4) 0.63808(12) -0.0370(2) 0.0297(8) Uani 1 1 d .
C96 C -0.1826(4) 0.65832(13) -0.0208(2) 0.0348(9) Uani 1 1 d .
H96 H -0.240135 0.647714 0.022734 0.042 Uiso 1 1 calc R
C97 C -0.2285(4) 0.69355(14) -0.0664(2) 0.0379(9) Uani 1 1 d .
H97 H -0.315336 0.707337 -0.053106 0.045 Uiso 1 1 calc R
C98 C -0.1479(4) 0.70878(13) -0.1314(2) 0.0362(9) Uani 1 1 d .
H98 H -0.179603 0.732779 -0.163358 0.043 Uiso 1 1 calc R
C99 C -0.0207(4) 0.68877(13) -0.1493(2) 0.0338(9) Uani 1 1 d .
H99 H 0.034946 0.699018 -0.193997 0.041 Uiso 1 1 calc R
C100 C 0.0259(4) 0.65382(13) -0.1025(2) 0.0311(8) Uani 1 1 d .
H100 H 0.113820 0.640447 -0.115050 0.037 Uiso 1 1 calc R
C101 C 0.3896(4) 0.58666(12) 0.1192(2) 0.0282(8) Uani 1 1 d .
C102 C 0.4958(3) 0.60146(13) 0.1741(2) 0.0321(8) Uani 1 1 d .
H102 H 0.477027 0.624801 0.210391 0.038 Uiso 1 1 calc R
C103 C 0.6302(4) 0.58218(13) 0.1763(2) 0.0364(9) Uani 1 1 d .
H103 H 0.702839 0.592507 0.213838 0.044 Uiso 1 1 calc R
C104 C 0.6577(4) 0.54824(14) 0.1242(2) 0.0352(9) Uani 1 1 d .
H104 H 0.749305 0.535191 0.125798 0.042 Uiso 1 1 calc R
C105 C 0.5523(4) 0.53308(13) 0.0695(2) 0.0349(9) Uani 1 1 d .
H105 H 0.571754 0.509706 0.033434 0.042 Uiso 1 1 calc R
C106 C 0.4186(4) 0.55193(13) 0.0672(2) 0.0308(8) Uani 1 1 d .
H106 H 0.346081 0.541189 0.030066 0.037 Uiso 1 1 calc R
C107 C 0.1322(3) 0.58884(11) 0.2140(2) 0.0259(8) Uani 1 1 d .
C108 C 0.1695(4) 0.60441(13) 0.2937(2) 0.0320(8) Uani 1 1 d .
H108 H 0.240792 0.625864 0.300031 0.038 Uiso 1 1 calc R
C109 C 0.1023(4) 0.58857(14) 0.3634(2) 0.0392(9) Uani 1 1 d .
H109 H 0.127646 0.599288 0.417594 0.047 Uiso 1 1 calc R
C110 C -0.0014(4) 0.55722(15) 0.3548(3) 0.0402(10) Uani 1 1 d .
H110 H -0.049363 0.547097 0.402646 0.048 Uiso 1 1 calc R
C111 C -0.0347(4) 0.54071(13) 0.2761(2) 0.0351(9) Uani 1 1 d .
H111 H -0.103737 0.518556 0.270124 0.042 Uiso 1 1 calc R
C112 C 0.0320(4) 0.55634(12) 0.2062(2) 0.0300(8) Uani 1 1 d .
H112 H 0.008986 0.544734 0.152453 0.036 Uiso 1 1 calc R

loop_
_atom_site_aniso_label
_atom_site_aniso_U_11
_atom_site_aniso_U_22
_atom_site_aniso_U_33
_atom_site_aniso_U_23
_atom_site_aniso_U_13
_atom_site_aniso_U_12
P1 0.0270(4) 0.0254(5) 0.0244(4) 0.0006(4) 0.0015(3) 0.0003(4)
N1 0.0303(17) 0.0251(17) 0.0317(17) -0.0011(12) 0.0103(13) 0.0012(14)
N2 0.0284(15) 0.0328(17) 0.0310(16) 0.0038(13) -0.0020(12) -0.0001(13)
C1 0.038(2) 0.032(2) 0.0276(19) 0.0028(15) 0.0086(15) -0.0044(17)
C2 0.040(2) 0.043(3) 0.058(3) 0.007(2) 0.0201(19) -0.0018(19)
C3 0.0319(19) 0.031(2) 0.0274(19) 0.0040(14) 0.0064(15) -0.0041(16)
C4 0.050(2) 0.039(2) 0.029(2) 0.0038(16) -0.0019(17) 0.0007(19)
C5 0.076(3) 0.035(2) 0.036(2) -0.0041(18) 0.000(2) -0.007(2)
C6 0.067(3) 0.028(2) 0.048(3) 0.0052(18) 0.013(2) 0.008(2)
C7 0.051(3) 0.047(3) 0.051(3) 0.007(2) -0.004(2) 0.013(2)
C8 0.040(2) 0.041(2) 0.041(2) -0.0019(18) -0.0041(17) -0.0039(19)
C9 0.0285(19) 0.034(2) 0.0349(19) 0.0073(16) -0.0048(15) -0.0041(16)
C10 0.063(3) 0.031(2) 0.065(3) 0.005(2) -0.031(2) -0.008(2)
C11 0.0283(18) 0.032(2) 0.0241(18) -0.0026(14) -0.0053(14) -0.0040(16)
C12 0.034(2) 0.042(2) 0.0283(19) 0.0005(16) 0.0022(15) -0.0043(18)
C13 0.036(2) 0.041(2) 0.041(2) -0.0031(18) 0.0028(17) 0.0078(18)
C14 0.044(2) 0.030(2) 0.035(2) 0.0013(16) -0.0083(17) 0.0020(18)
C15 0.039(2) 0.036(2) 0.0238(18) 0.0019(15) 0.0011(14) -0.0102(17)
C16 0.032(2) 0.031(2) 0.0271(19) -0.0039(15) -0.0002(15) -0.0041(15)
C17 0.0297(19) 0.031(2) 0.0255(18) 0.0024(15) 0.0036(14) 0.0013(15)
C18 0.0326(19) 0.034(2) 0.0263(18) -0.0041(15) 0.0015(14) -0.0021(17)
C19 0.039(2) 0.036(2) 0.036(2) -0.0062(16) 0.0040(17) 0.0072(18)
C20 0.030(2) 0.045(3) 0.049(2) -0.0002(19) 0.0002(17) 0.0098(18)
C21 0.033(2) 0.042(3) 0.052(3) -0.0074(19) -0.0101(18) 0.0047(19)
C22 0.037(2) 0.034(2) 0.041(2) -0.0103(17) -0.0055(16) 0.0066(17)
C23 0.0259(17) 0.029(2) 0.0255(18) 0.0034(14) 0.0017(13) 0.0042(15)
C24 0.0290(18) 0.0267(19) 0.0289(18) -0.0014(14) -0.0011(14) 0.0031(15)
C25 0.0283(19) 0.030(2) 0.032(2) 0.0030(15) -0.0010(15) -0.0034(15)
C26 0.0306(19) 0.039(2) 0.030(2) 0.0047(16) 0.0036(15) -0.0007(17)
C27 0.037(2) 0.042(2) 0.0265(19) -0.0018(16) -0.0001(14) -0.0036(18)
C28 0.0311(18) 0.033(2) 0.0298(18) 0.0006(15) 0.0005(14) -0.0065(16)
P2 0.0241(4) 0.0257(5) 0.0275(5) -0.0014(4) 0.0022(3) -0.0008(4)
N3 0.0248(16) 0.0260(17) 0.0419(19) -0.0005(13) 0.0041(13) 0.0009(13)
N4 0.0273(15) 0.0335(17) 0.0272(16) -0.0005(13) 0.0014(12) -0.0011(13)
C29 0.0291(19) 0.026(2) 0.044(2) -0.0042(17) -0.0049(16) 0.0070(16)
C30 0.027(2) 0.030(2) 0.085(3) -0.003(2) 0.006(2) 0.0021(17)
C31 0.0259(18) 0.030(2) 0.033(2) -0.0009(15) 0.0048(14) 0.0044(15)
C32 0.054(3) 0.046(3) 0.027(2) -0.0005(17) 0.0033(17) 0.008(2)
C33 0.072(3) 0.040(3) 0.050(3) 0.013(2) 0.026(2) 0.000(2)
C34 0.039(2) 0.035(2) 0.070(3) -0.002(2) 0.020(2) -0.0090(19)
C35 0.029(2) 0.044(3) 0.051(2) -0.013(2) -0.0026(18) -0.0003(18)
C36 0.033(2) 0.037(2) 0.034(2) 0.0016(16) -0.0029(15) 0.0022(17)
C37 0.0268(18) 0.031(2) 0.0306(19) -0.0027(15) 0.0014(14) -0.0014(15)
C38 0.043(2) 0.036(2) 0.036(2) -0.0014(17) 0.0005(17) -0.0039(18)
C39 0.036(2) 0.029(2) 0.0279(19) -0.0057(15) -0.0064(15) -0.0013(16)
C40 0.042(2) 0.034(2) 0.034(2) -0.0010(16) 0.0018(16) 0.0004(18)
C41 0.060(3) 0.040(2) 0.038(2) 0.0025(18) 0.0022(19) -0.005(2)
C42 0.059(3) 0.029(2) 0.041(2) -0.0016(17) -0.020(2) 0.004(2)
C43 0.043(2) 0.037(2) 0.041(2) -0.0109(18) -0.0126(18) 0.0086(19)
C44 0.035(2) 0.038(2) 0.032(2) -0.0049(16) -0.0040(16) 0.0008(17)
C45 0.0269(18) 0.0258(19) 0.0321(19) -0.0015(14) 0.0045(14) 0.0043(15)
C46 0.0336(19) 0.036(2) 0.0313(19) -0.0051(17) 0.0034(14) -0.0058(18)
C47 0.037(2) 0.039(2) 0.034(2) -0.0070(16) 0.0011(16) 0.0022(18)
C48 0.038(2) 0.034(2) 0.031(2) 0.0031(16) 0.0100(16) 0.0072(18)
C49 0.0266(18) 0.029(2) 0.043(2) 0.0003(16) 0.0086(15) -0.0002(16)
C50 0.0270(18) 0.0269(19) 0.0319(19) -0.0029(14) 0.0017(14) 0.0017(15)
C51 0.0266(17) 0.0247(18) 0.0250(17) 0.0018(14) 0.0007(13) -0.0024(15)
C52 0.0310(19) 0.0263(19) 0.0298(18) -0.0011(14) -0.0004(14) -0.0007(15)
C53 0.041(2) 0.030(2) 0.038(2) -0.0034(16) -0.0028(17) 0.0052(17)
C54 0.031(2) 0.035(2) 0.051(2) -0.0020(18) -0.0047(17) 0.0105(17)
C55 0.0273(19) 0.034(2) 0.048(2) -0.0012(17) -0.0051(16) 0.0018(16)
C56 0.0286(18) 0.0264(18) 0.0364(19) -0.0005(16) -0.0012(14) 0.0002(16)
P3 0.0280(5) 0.0245(5) 0.0260(5) 0.0003(4) 0.0011(3) 0.0000(4)
N5 0.0283(16) 0.0275(17) 0.0335(17) -0.0010(13) -0.0007(13) 0.0005(13)
N6 0.0292(15) 0.0318(17) 0.0259(15) -0.0001(12) 0.0002(12) 0.0020(13)
C57 0.0302(19) 0.0242(19) 0.041(2) -0.0047(15) 0.0006(16) 0.0026(15)
C58 0.043(2) 0.031(2) 0.065(3) -0.002(2) 0.020(2) 0.0009(19)
C59 0.0253(18) 0.0261(19) 0.037(2) 0.0014(15) 0.0006(15) 0.0030(15)
C60 0.036(2) 0.037(2) 0.036(2) -0.0034(17) 0.0066(16) -0.0027(18)
C61 0.040(2) 0.032(2) 0.063(3) -0.014(2) 0.003(2) -0.0051(19)
C62 0.038(2) 0.032(2) 0.073(3) 0.010(2) 0.007(2) -0.0016(18)
C63 0.057(3) 0.047(3) 0.049(3) 0.014(2) 0.006(2) -0.006(2)
C64 0.049(2) 0.042(3) 0.039(2) -0.0021(18) 0.0006(18) -0.004(2)
C65 0.0301(18) 0.0286(19) 0.0306(19) 0.0000(15) 0.0006(14) 0.0036(15)
C66 0.049(2) 0.031(2) 0.034(2) 0.0013(16) -0.0008(17) -0.0007(18)
C67 0.0297(19) 0.0286(19) 0.0236(17) -0.0026(14) -0.0051(14) -0.0004(15)
C68 0.0290(19) 0.034(2) 0.0286(19) -0.0036(15) -0.0022(14) 0.0016(16)
C69 0.033(2) 0.035(2) 0.035(2) -0.0071(16) -0.0064(16) 0.0077(17)
C70 0.044(2) 0.024(2) 0.037(2) 0.0019(15) -0.0086(17) 0.0012(17)
C71 0.037(2) 0.037(2) 0.032(2) 0.0033(16) -0.0015(16) -0.0054(18)
C72 0.0287(19) 0.032(2) 0.0322(19) -0.0023(15) -0.0013(15) 0.0006(16)
C73 0.0338(19) 0.0240(19) 0.0293(18) 0.0005(14) 0.0053(14) 0.0024(16)
C74 0.033(2) 0.030(2) 0.034(2) 0.0003(15) 0.0026(15) 0.0005(16)
C75 0.042(2) 0.034(2) 0.047(2) 0.0032(18) 0.0135(18) 0.0017(18)
C76 0.054(3) 0.034(2) 0.034(2) 0.0065(17) 0.0201(18) 0.006(2)
C77 0.059(3) 0.038(2) 0.028(2) 0.0005(16) 0.0020(17) 0.003(2)
C78 0.041(2) 0.038(2) 0.032(2) -0.0013(16) 0.0012(16) -0.0031(18)
C79 0.0294(18) 0.028(2) 0.0238(17) 0.0013(14) -0.0030(13) -0.0004(15)
C80 0.035(2) 0.0280(19) 0.046(2) -0.0009(17) -0.0053(16) 0.0035(18)
C81 0.028(2) 0.041(2) 0.059(3) -0.003(2) -0.0053(18) 0.0009(18)
C82 0.033(2) 0.039(2) 0.048(2) 0.0012(18) -0.0051(17) 0.0119(18)
C83 0.044(2) 0.028(2) 0.038(2) -0.0002(16) -0.0025(17) 0.0068(18)
C84 0.030(2) 0.027(2) 0.039(2) 0.0012(15) 0.0016(15) -0.0007(16)
P4 0.0266(4) 0.0257(5) 0.0223(4) 0.0007(3) 0.0012(3) -0.0008(4)
N7 0.0288(16) 0.0256(16) 0.0266(16) 0.0010(12) 0.0051(12) 0.0005(13)
N8 0.0291(15) 0.0325(18) 0.0290(15) 0.0021(13) -0.0015(12) -0.0010(13)
C85 0.042(2) 0.029(2) 0.0246(18) 0.0045(15) 0.0038(15) -0.0027(17)
C86 0.049(2) 0.033(2) 0.048(2) 0.0066(18) 0.0198(18) 0.0038(19)
C87 0.0340(19) 0.028(2) 0.0255(18) 0.0031(14) 0.0072(14) -0.0042(16)
C88 0.050(2) 0.039(2) 0.039(2) -0.0015(18) -0.0075(19) 0.004(2)
C89 0.058(3) 0.037(2) 0.044(2) -0.0090(19) 0.000(2) -0.001(2)
C90 0.056(3) 0.034(2) 0.047(2) 0.0049(19) 0.022(2) 0.006(2)
C91 0.048(3) 0.054(3) 0.047(3) 0.006(2) 0.003(2) 0.019(2)
C92 0.035(2) 0.045(3) 0.038(2) -0.0036(18) 0.0012(17) 0.0028(19)
C93 0.0300(18) 0.040(2) 0.0346(19) 0.0078(17) -0.0078(14) -0.0079(17)
C94 0.060(3) 0.032(2) 0.063(3) 0.008(2) -0.028(2) -0.008(2)
C95 0.0309(19) 0.033(2) 0.0252(18) -0.0015(15) -0.0061(14) -0.0049(16)
C96 0.032(2) 0.041(2) 0.031(2) 0.0007(16) -0.0009(15) -0.0074(17)
C97 0.035(2) 0.040(2) 0.039(2) -0.0064(18) -0.0009(17) 0.0027(18)
C98 0.044(2) 0.029(2) 0.035(2) 0.0014(16) -0.0062(17) -0.0010(18)
C99 0.039(2) 0.035(2) 0.0274(19) 0.0002(16) -0.0004(15) -0.0048(18)
C100 0.031(2) 0.036(2) 0.0265(19) -0.0031(15) -0.0029(15) -0.0027(17)
C101 0.0320(19) 0.0267(19) 0.0261(18) 0.0006(14) 0.0030(14) -0.0026(15)
C102 0.0308(18) 0.033(2) 0.0321(19) -0.0041(16) 0.0003(14) 0.0007(17)
C103 0.032(2) 0.036(2) 0.042(2) -0.0008(17) -0.0046(16) -0.0038(17)
C104 0.0282(19) 0.038(2) 0.040(2) 0.0070(17) 0.0070(16) 0.0049(17)
C105 0.034(2) 0.037(2) 0.034(2) -0.0057(16) 0.0056(15) 0.0042(17)
C106 0.033(2) 0.037(2) 0.0227(18) -0.0004(15) 0.0020(14) -0.0037(17)
C107 0.0250(17) 0.027(2) 0.0260(18) 0.0049(14) 0.0039(13) 0.0061(15)
C108 0.0338(18) 0.031(2) 0.0313(19) -0.0004(16) 0.0020(14) -0.0019(17)
C109 0.046(2) 0.046(3) 0.0264(19) 0.0015(16) 0.0037(16) -0.005(2)
C110 0.040(2) 0.049(3) 0.032(2) 0.0103(18) 0.0073(17) -0.005(2)
C111 0.0292(19) 0.037(2) 0.039(2) 0.0076(17) 0.0007(16) -0.0043(17)
C112 0.0281(18) 0.031(2) 0.0307(19) 0.0009(15) -0.0022(14) 0.0024(16)

loop_
_atom_type_symbol
_atom_type_description
_atom_type_scat_dispersion_real
_atom_type_scat_dispersion_imag
_atom_type_scat_source
C C 0.0033 0.0016 'International Tables Vol C Tables 4.2.6.8 and 6.1.1.4'
H H 0.0000 0.0000 'International Tables Vol C Tables 4.2.6.8 and 6.1.1.4'
N N 0.0061 0.0033 'International Tables Vol C Tables 4.2.6.8 and 6.1.1.4'
P P 0.1023 0.0942 'International Tables Vol C Tables 4.2.6.8 and 6.1.1.4'

loop_
_geom_angle_atom_site_label_1
_geom_angle_atom_site_label_2
_geom_angle_atom_site_label_3
_geom_angle
N1 P1 C17 105.24(17)
N1 P1 C23 100.45(17)
N2 P1 N1 121.64(17)
N2 P1 C17 105.50(17)
N2 P1 C23 116.30(17)
C17 P1 C23 106.48(16)
P1 N1 H1 110(3)
C1 N1 P1 120.7(3)
C1 N1 H1 112(3)
C9 N2 P1 126.0(3)
N1 C1 H1A 108.4
N1 C1 C2 111.1(3)
N1 C1 C3 108.4(3)
C2 C1 H1A 108.4
C3 C1 H1A 108.4
C3 C1 C2 112.2(3)
C1 C2 H2A 109.5
C1 C2 H2B 109.5
C1 C2 H2C 109.5
H2A C2 H2B 109.5
H2A C2 H2C 109.5
H2B C2 H2C 109.5
C4 C3 C1 121.8(3)
C8 C3 C1 119.2(4)
C8 C3 C4 119.0(4)
C3 C4 H4 119.7
C3 C4 C5 120.7(4)
C5 C4 H4 119.7
C4 C5 H5 120.0
C6 C5 C4 119.9(4)
C6 C5 H5 120.0
C5 C6 H6 120.3
C5 C6 C7 119.3(4)
C7 C6 H6 120.3
C6 C7 H7 119.6
C6 C7 C8 120.8(4)
C8 C7 H7 119.6
C3 C8 C7 120.3(4)
C3 C8 H8 119.8
C7 C8 H8 119.8
N2 C9 H9 108.8
N2 C9 C10 107.8(3)
N2 C9 C11 114.2(3)
C10 C9 H9 108.8
C11 C9 H9 108.8
C11 C9 C10 108.4(3)
C9 C10 H10A 109.5
C9 C10 H10B 109.5
C9 C10 H10C 109.5
H10A C10 H10B 109.5
H10A C10 H10C 109.5
H10B C10 H10C 109.5
C12 C11 C9 120.3(3)
C12 C11 C16 117.9(4)
C16 C11 C9 121.6(3)
C11 C12 H12 119.2
C13 C12 C11 121.5(4)
C13 C12 H12 119.2
C12 C13 H13 119.9
C14 C13 C12 120.2(4)
C14 C13 H13 119.9
C13 C14 H14 120.4
C13 C14 C15 119.3(4)
C15 C14 H14 120.4
C14 C15 H15 120.0
C16 C15 C14 119.9(4)
C16 C15 H15 120.0
C11 C16 H16 119.5
C15 C16 C11 121.1(4)
C15 C16 H16 119.5
C18 C17 P1 119.2(3)
C22 C17 P1 121.6(3)
C22 C17 C18 119.1(3)
C17 C18 H18 119.7
C19 C18 C17 120.5(3)
C19 C18 H18 119.7
C18 C19 H19 120.1
C20 C19 C18 119.8(4)
C20 C19 H19 120.1
C19 C20 H20 119.8
C21 C20 C19 120.5(4)
C21 C20 H20 119.8
C20 C21 H21 120.1
C20 C21 C22 119.9(4)
C22 C21 H21 120.1
C17 C22 C21 120.2(4)
C17 C22 H22 119.9
C21 C22 H22 119.9
C24 C23 P1 117.0(3)
C24 C23 C28 119.1(3)
C28 C23 P1 123.9(3)
C23 C24 H24 119.6
C23 C24 C25 120.8(3)
C25 C24 H24 119.6
C24 C25 H25 120.1
C26 C25 C24 119.9(4)
C26 C25 H25 120.1
C25 C26 H26 120.0
C25 C26 C27 120.1(4)
C27 C26 H26 120.0
C26 C27 H27 120.0
C26 C27 C28 120.1(4)
C28 C27 H27 120.0
C23 C28 H28 119.9
C27 C28 C23 120.1(3)
C27 C28 H28 119.9
N3 P2 C45 106.28(17)
N3 P2 C51 100.40(16)
N4 P2 N3 121.21(17)
N4 P2 C45 106.72(17)
N4 P2 C51 116.02(17)
C45 P2 C51 104.81(16)
P2 N3 H3 107(3)
C29 N3 P2 121.6(2)
C29 N3 H3 111(3)
C37 N4 P2 121.9(2)
N3 C29 H29 108.8
N3 C29 C30 110.2(3)
N3 C29 C31 109.1(3)
C30 C29 H29 108.8
C31 C29 H29 108.8
C31 C29 C30 111.0(3)
C29 C30 H30A 109.5
C29 C30 H30B 109.5
C29 C30 H30C 109.5
H30A C30 H30B 109.5
H30A C30 H30C 109.5
H30B C30 H30C 109.5
C32 C31 C29 120.8(3)
C32 C31 C36 117.7(4)
C36 C31 C29 121.5(3)
C31 C32 H32 119.7
C31 C32 C33 120.6(4)
C33 C32 H32 119.7
C32 C33 H33 119.8
C34 C33 C32 120.5(4)
C34 C33 H33 119.8
C33 C34 H34 120.1
C33 C34 C35 119.8(4)
C35 C34 H34 120.1
C34 C35 H35 119.9
C34 C35 C36 120.2(4)
C36 C35 H35 119.9
C31 C36 H36 119.4
C35 C36 C31 121.1(4)
C35 C36 H36 119.4
N4 C37 H37 108.2
N4 C37 C38 108.4(3)
N4 C37 C39 114.2(3)
C38 C37 H37 108.2
C39 C37 H37 108.2
C39 C37 C38 109.3(3)
C37 C38 H38A 109.5
C37 C38 H38B 109.5
C37 C38 H38C 109.5
H38A C38 H38B 109.5
H38A C38 H38C 109.5
H38B C38 H38C 109.5
C40 C39 C37 120.0(3)
C40 C39 C44 118.0(4)
C44 C39 C37 121.9(4)
C39 C40 H40 119.1
C39 C40 C41 121.9(4)
C41 C40 H40 119.1
C40 C41 H41 120.3
C42 C41 C40 119.3(4)
C42 C41 H41 120.3
C41 C42 H42 120.1
C43 C42 C41 119.8(4)
C43 C42 H42 120.1
C42 C43 H43 119.9
C42 C43 C44 120.3(4)
C44 C43 H43 119.9
C39 C44 H44 119.7
C43 C44 C39 120.6(4)
C43 C44 H44 119.7
C46 C45 P2 120.0(3)
C50 C45 P2 120.4(3)
C50 C45 C46 119.4(3)
C45 C46 H46 120.0
C47 C46 C45 120.1(4)
C47 C46 H46 120.0
C46 C47 H47 119.8
C48 C47 C46 120.4(4)
C48 C47 H47 119.8
C47 C48 H48 120.2
C47 C48 C49 119.6(4)
C49 C48 H48 120.2
C48 C49 H49 119.7
C48 C49 C50 120.6(4)
C50 C49 H49 119.7
C45 C50 H50 120.1
C49 C50 C45 119.8(3)
C49 C50 H50 120.1
C52 C51 P2 117.3(3)
C52 C51 C56 119.1(3)
C56 C51 P2 123.6(3)
C51 C52 H52 119.6
C53 C52 C51 120.7(3)
C53 C52 H52 119.6
C52 C53 H53 120.5
C54 C53 C52 119.1(4)
C54 C53 H53 120.5
C53 C54 H54 119.7
C55 C54 C53 120.6(4)
C55 C54 H54 119.7
C54 C55 H55 119.6
C54 C55 C56 120.9(4)
C56 C55 H55 119.6
C51 C56 H56 120.2
C55 C56 C51 119.5(4)
C55 C56 H56 120.2
N5 P3 C73 107.67(17)
N5 P3 C79 102.61(16)
N6 P3 N5 116.59(17)
N6 P3 C73 107.22(17)
N6 P3 C79 115.98(16)
C79 P3 C73 106.09(17)
P3 N5 H5A 109(3)
C57 N5 H5A 117(3)
C57 N5 P3 120.0(2)
C65 N6 P3 122.2(2)
N5 C57 H57 106.9
N5 C57 C58 113.3(3)
N5 C57 C59 108.5(3)
C58 C57 H57 106.9
C58 C57 C59 113.9(3)
C59 C57 H57 106.9
C57 C58 H58A 109.5
C57 C58 H58B 109.5
C57 C58 H58C 109.5
H58A C58 H58B 109.5
H58A C58 H58C 109.5
H58B C58 H58C 109.5
C60 C59 C57 122.1(3)
C64 C59 C57 119.5(4)
C64 C59 C60 118.4(4)
C59 C60 H60 119.8
C61 C60 C59 120.4(4)
C61 C60 H60 119.8
C60 C61 H61 119.9
C62 C61 C60 120.2(4)
C62 C61 H61 119.9
C61 C62 H62 120.0
C61 C62 C63 119.9(4)
C63 C62 H62 120.0
C62 C63 H63 120.1
C62 C63 C64 119.8(4)
C64 C63 H63 120.1
C59 C64 C63 121.3(4)
C59 C64 H64 119.3
C63 C64 H64 119.3
N6 C65 H65 108.3
N6 C65 C66 108.1(3)
N6 C65 C67 113.8(3)
C66 C65 H65 108.3
C67 C65 H65 108.3
C67 C65 C66 109.9(3)
C65 C66 H66A 109.5
C65 C66 H66B 109.5
C65 C66 H66C 109.5
H66A C66 H66B 109.5
H66A C66 H66C 109.5
H66B C66 H66C 109.5
C68 C67 C65 121.5(3)
C68 C67 C72 118.5(3)
C72 C67 C65 119.9(3)
C67 C68 H68 119.7
C67 C68 C69 120.5(4)
C69 C68 H68 119.7
C68 C69 H69 119.8
C70 C69 C68 120.4(4)
C70 C69 H69 119.8
C69 C70 H70 120.2
C71 C70 C69 119.6(4)
C71 C70 H70 120.2
C70 C71 H71 119.9
C70 C71 C72 120.2(4)
C72 C71 H71 119.9
C67 C72 C71 120.7(3)
C67 C72 H72 119.6
C71 C72 H72 119.6
C74 C73 P3 120.3(3)
C74 C73 C78 119.5(3)
C78 C73 P3 120.0(3)
C73 C74 H74 120.0
C73 C74 C75 120.0(4)
C75 C74 H74 120.0
C74 C75 H75 120.1
C76 C75 C74 119.7(4)
C76 C75 H75 120.1
C75 C76 H76 119.4
C75 C76 C77 121.1(4)
C77 C76 H76 119.4
C76 C77 H77 120.4
C76 C77 C78 119.1(4)
C78 C77 H77 120.4
C73 C78 H78 119.7
C77 C78 C73 120.5(4)
C77 C78 H78 119.7
C80 C79 P3 124.4(3)
C80 C79 C84 118.5(3)
C84 C79 P3 117.0(3)
C79 C80 H80 119.7
C81 C80 C79 120.6(4)
C81 C80 H80 119.7
C80 C81 H81 120.1
C82 C81 C80 119.8(4)
C82 C81 H81 120.1
C81 C82 H82 119.6
C81 C82 C83 120.9(4)
C83 C82 H82 119.6
C82 C83 H83 120.3
C82 C83 C84 119.3(4)
C84 C83 H83 120.3
C79 C84 H84 119.6
C83 C84 C79 120.9(4)
C83 C84 H84 119.6
N7 P4 C101 105.72(16)
N7 P4 C107 100.33(16)
N8 P4 N7 120.40(16)
N8 P4 C101 106.24(17)
N8 P4 C107 117.46(16)
C101 P4 C107 105.32(16)
P4 N7 H7A 108(3)
C85 N7 H7A 113(3)
C85 N7 P4 118.3(2)
C93 N8 P4 126.3(3)
N7 C85 H85 108.0
N7 C85 C86 111.1(3)
N7 C85 C87 110.3(3)
C86 C85 H85 108.0
C87 C85 H85 108.0
C87 C85 C86 111.4(3)
C85 C86 H86A 109.5
C85 C86 H86B 109.5
C85 C86 H86C 109.5
H86A C86 H86B 109.5
H86A C86 H86C 109.5
H86B C86 H86C 109.5
C88 C87 C85 121.9(3)
C92 C87 C85 120.4(3)
C92 C87 C88 117.7(4)
C87 C88 H88 119.4
C89 C88 C87 121.2(4)
C89 C88 H88 119.4
C88 C89 H89 120.2
C90 C89 C88 119.7(4)
C90 C89 H89 120.2
C89 C90 H90 119.9
C91 C90 C89 120.2(4)
C91 C90 H90 119.9
C90 C91 H91 120.0
C90 C91 C92 119.9(4)
C92 C91 H91 120.0
C87 C92 C91 121.2(4)
C87 C92 H92 119.4
C91 C92 H92 119.4
N8 C93 H93 108.5
N8 C93 C94 108.0(3)
N8 C93 C95 114.4(3)
C94 C93 H93 108.5
C95 C93 H93 108.5
C95 C93 C94 108.7(3)
C93 C94 H94A 109.5
C93 C94 H94B 109.5
C93 C94 H94C 109.5
H94A C94 H94B 109.5
H94A C94 H94C 109.5
H94B C94 H94C 109.5
C96 C95 C93 120.3(3)
C96 C95 C100 118.0(4)
C100 C95 C93 121.6(3)
C95 C96 H96 119.2
C97 C96 C95 121.6(4)
C97 C96 H96 119.2
C96 C97 H97 120.0
C96 C97 C98 120.0(4)
C98 C97 H97 120.0
C97 C98 H98 120.3
C99 C98 C97 119.4(4)
C99 C98 H98 120.3
C98 C99 H99 119.8
C98 C99 C100 120.3(4)
C100 C99 H99 119.8
C95 C100 H100 119.7
C99 C100 C95 120.7(4)
C99 C100 H100 119.7
C102 C101 P4 121.6(3)
C102 C101 C106 119.1(3)
C106 C101 P4 119.1(3)
C101 C102 H102 119.9
C101 C102 C103 120.2(4)
C103 C102 H102 119.9
C102 C103 H103 119.9
C104 C103 C102 120.1(3)
C104 C103 H103 119.9
C103 C104 H104 119.9
C103 C104 C105 120.2(4)
C105 C104 H104 119.9
C104 C105 H105 120.0
C104 C105 C106 120.1(4)
C106 C105 H105 120.0
C101 C106 H106 119.8
C105 C106 C101 120.4(3)
C105 C106 H106 119.8
C108 C107 P4 122.9(3)
C112 C107 P4 117.8(3)
C112 C107 C108 119.3(3)
C107 C108 H108 120.0
C109 C108 C107 119.9(4)
C109 C108 H108 120.0
C108 C109 H109 119.8
C110 C109 C108 120.5(4)
C110 C109 H109 119.8
C109 C110 H110 120.2
C109 C110 C111 119.6(4)
C111 C110 H110 120.2
C110 C111 H111 119.9
C112 C111 C110 120.2(4)
C112 C111 H111 119.9
C107 C112 H112 119.8
C111 C112 C107 120.5(3)
C111 C112 H112 119.8

loop_
_geom_bond_atom_site_label_1
_geom_bond_atom_site_label_2
_geom_bond_distance
P1 N1 1.682(3)
P1 N2 1.560(3)
P1 C17 1.797(4)
P1 C23 1.828(4)
N1 C1 1.490(5)
N1 H1 0.83(4)
N2 C9 1.456(4)
C1 H1A 1.0000
C1 C2 1.525(5)
C1 C3 1.519(6)
C2 H2A 0.9800
C2 H2B 0.9800
C2 H2C 0.9800
C3 C4 1.381(6)
C3 C8 1.377(5)
C4 H4 0.9500
C4 C5 1.390(6)
C5 H5 0.9500
C5 C6 1.374(6)
C6 H6 0.9500
C6 C7 1.378(7)
C7 H7 0.9500
C7 C8 1.380(6)
C8 H8 0.9500
C9 H9 1.0000
C9 C10 1.530(6)
C9 C11 1.521(5)
C10 H10A 0.9800
C10 H10B 0.9800
C10 H10C 0.9800
C11 C12 1.382(5)
C11 C16 1.391(5)
C12 H12 0.9500
C12 C13 1.380(6)
C13 H13 0.9500
C13 C14 1.379(6)
C14 H14 0.9500
C14 C15 1.390(6)
C15 H15 0.9500
C15 C16 1.385(5)
C16 H16 0.9500
C17 C18 1.398(5)
C17 C22 1.380(5)
C18 H18 0.9500
C18 C19 1.380(5)
C19 H19 0.9500
C19 C20 1.379(6)
C20 H20 0.9500
C20 C21 1.378(6)
C21 H21 0.9500
C21 C22 1.394(5)
C22 H22 0.9500
C23 C24 1.382(5)
C23 C28 1.395(5)
C24 H24 0.9500
C24 C25 1.386(5)
C25 H25 0.9500
C25 C26 1.381(5)
C26 H26 0.9500
C26 C27 1.383(6)
C27 H27 0.9500
C27 C28 1.386(5)
C28 H28 0.9500
P2 N3 1.678(3)
P2 N4 1.563(3)
P2 C45 1.806(4)
P2 C51 1.810(4)
N3 C29 1.481(5)
N3 H3 0.81(4)
N4 C37 1.462(5)
C29 H29 1.0000
C29 C30 1.518(6)
C29 C31 1.510(5)
C30 H30A 0.9800
C30 H30B 0.9800
C30 H30C 0.9800
C31 C32 1.382(6)
C31 C36 1.384(5)
C32 H32 0.9500
C32 C33 1.394(7)
C33 H33 0.9500
C33 C34 1.356(7)
C34 H34 0.9500
C34 C35 1.365(6)
C35 H35 0.9500
C35 C36 1.383(6)
C36 H36 0.9500
C37 H37 1.0000
C37 C38 1.529(5)
C37 C39 1.524(5)
C38 H38A 0.9800
C38 H38B 0.9800
C38 H38C 0.9800
C39 C40 1.381(6)
C39 C44 1.390(5)
C40 H40 0.9500
C40 C41 1.386(6)
C41 H41 0.9500
C41 C42 1.382(6)
C42 H42 0.9500
C42 C43 1.378(6)
C43 H43 0.9500
C43 C44 1.389(6)
C44 H44 0.9500
C45 C46 1.394(5)
C45 C50 1.386(5)
C46 H46 0.9500
C46 C47 1.380(6)
C47 H47 0.9500
C47 C48 1.378(6)
C48 H48 0.9500
C48 C49 1.379(5)
C49 H49 0.9500
C49 C50 1.384(5)
C50 H50 0.9500
C51 C52 1.396(5)
C51 C56 1.399(5)
C52 H52 0.9500
C52 C53 1.390(5)
C53 H53 0.9500
C53 C54 1.383(6)
C54 H54 0.9500
C54 C55 1.373(6)
C55 H55 0.9500
C55 C56 1.381(5)
C56 H56 0.9500
P3 N5 1.675(3)
P3 N6 1.557(3)
P3 C73 1.812(4)
P3 C79 1.808(4)
N5 H5A 0.82(4)
N5 C57 1.475(5)
N6 C65 1.458(5)
C57 H57 1.0000
C57 C58 1.520(6)
C57 C59 1.522(5)
C58 H58A 0.9800
C58 H58B 0.9800
C58 H58C 0.9800
C59 C60 1.401(5)
C59 C64 1.368(6)
C60 H60 0.9500
C60 C61 1.390(6)
C61 H61 0.9500
C61 C62 1.373(7)
C62 H62 0.9500
C62 C63 1.378(7)
C63 H63 0.9500
C63 C64 1.393(6)
C64 H64 0.9500
C65 H65 1.0000
C65 C66 1.534(5)
C65 C67 1.525(5)
C66 H66A 0.9800
C66 H66B 0.9800
C66 H66C 0.9800
C67 C68 1.386(5)
C67 C72 1.389(5)
C68 H68 0.9500
C68 C69 1.394(5)
C69 H69 0.9500
C69 C70 1.378(6)
C70 H70 0.9500
C70 C71 1.378(5)
C71 H71 0.9500
C71 C72 1.392(5)
C72 H72 0.9500
C73 C74 1.382(5)
C73 C78 1.390(5)
C74 H74 0.9500
C74 C75 1.388(6)
C75 H75 0.9500
C75 C76 1.372(6)
C76 H76 0.9500
C76 C77 1.379(6)
C77 H77 0.9500
C77 C78 1.382(6)
C78 H78 0.9500
C79 C80 1.388(5)
C79 C84 1.395(5)
C80 H80 0.9500
C80 C81 1.386(5)
C81 H81 0.9500
C81 C82 1.375(6)
C82 H82 0.9500
C82 C83 1.377(6)
C83 H83 0.9500
C83 C84 1.385(5)
C84 H84 0.9500
P4 N7 1.688(3)
P4 N8 1.553(3)
P4 C101 1.799(4)
P4 C107 1.827(3)
N7 H7A 0.84(4)
N7 C85 1.483(5)
N8 C93 1.466(4)
C85 H85 1.0000
C85 C86 1.524(5)
C85 C87 1.512(5)
C86 H86A 0.9800
C86 H86B 0.9800
C86 H86C 0.9800
C87 C88 1.388(6)
C87 C92 1.381(5)
C88 H88 0.9500
C88 C89 1.385(6)
C89 H89 0.9500
C89 C90 1.370(6)
C90 H90 0.9500
C90 C91 1.368(7)
C91 H91 0.9500
C91 C92 1.383(6)
C92 H92 0.9500
C93 H93 1.0000
C93 C94 1.524(6)
C93 C95 1.519(5)
C94 H94A 0.9800
C94 H94B 0.9800
C94 H94C 0.9800
C95 C96 1.383(5)
C95 C100 1.396(5)
C96 H96 0.9500
C96 C97 1.381(6)
C97 H97 0.9500
C97 C98 1.383(6)
C98 H98 0.9500
C98 C99 1.382(5)
C99 H99 0.9500
C99 C100 1.386(5)
C100 H100 0.9500
C101 C102 1.386(5)
C101 C106 1.396(5)
C102 H102 0.9500
C102 C103 1.396(5)
C103 H103 0.9500
C103 C104 1.376(6)
C104 H104 0.9500
C104 C105 1.382(5)
C105 H105 0.9500
C105 C106 1.384(5)
C106 H106 0.9500
C107 C108 1.395(5)
C107 C112 1.386(5)
C108 H108 0.9500
C108 C109 1.384(5)
C109 H109 0.9500
C109 C110 1.383(6)
C110 H110 0.9500
C110 C111 1.384(6)
C111 H111 0.9500
C111 C112 1.382(5)
C112 H112 0.9500

loop_
_geom_torsion_atom_site_label_1
_geom_torsion_atom_site_label_2
_geom_torsion_atom_site_label_3
_geom_torsion_atom_site_label_4
_geom_torsion
P1 N1 C1 C2 -86.8(4)
P1 N1 C1 C3 149.5(3)
P1 N2 C9 C10 -149.8(3)
P1 N2 C9 C11 89.7(4)
P1 C17 C18 C19 179.0(3)
P1 C17 C22 C21 -179.4(3)
P1 C23 C24 C25 -179.7(3)
P1 C23 C28 C27 179.2(3)
N1 P1 N2 C9 -76.8(3)
N1 P1 C17 C18 -147.2(3)
N1 P1 C17 C22 34.9(4)
N1 P1 C23 C24 157.9(3)
N1 P1 C23 C28 -23.2(3)
N1 C1 C3 C4 74.1(4)
N1 C1 C3 C8 -106.7(4)
N2 P1 N1 C1 -40.6(3)
N2 P1 C17 C18 -17.4(3)
N2 P1 C17 C22 164.7(3)
N2 P1 C23 C24 24.6(3)
N2 P1 C23 C28 -156.5(3)
N2 C9 C11 C12 -134.5(3)
N2 C9 C11 C16 50.1(4)
C1 C3 C4 C5 -178.8(4)
C1 C3 C8 C7 -179.9(4)
C2 C1 C3 C4 -49.0(5)
C2 C1 C3 C8 130.2(4)
C3 C4 C5 C6 -2.0(7)
C4 C3 C8 C7 -0.7(6)
C4 C5 C6 C7 0.7(7)
C5 C6 C7 C8 0.6(7)
C6 C7 C8 C3 -0.6(7)
C8 C3 C4 C5 2.0(6)
C9 C11 C12 C13 -175.6(3)
C9 C11 C16 C15 174.8(3)
C10 C9 C11 C12 105.3(4)
C10 C9 C11 C16 -70.2(4)
C11 C12 C13 C14 0.8(6)
C12 C11 C16 C15 -0.8(5)
C12 C13 C14 C15 -0.9(6)
C13 C14 C15 C16 0.2(5)
C14 C15 C16 C11 0.7(5)
C16 C11 C12 C13 0.0(5)
C17 P1 N1 C1 79.0(3)
C17 P1 N2 C9 163.8(3)
C17 P1 C23 C24 -92.6(3)
C17 P1 C23 C28 86.3(3)
C17 C18 C19 C20 1.4(6)
C18 C17 C22 C21 2.7(6)
C18 C19 C20 C21 0.6(7)
C19 C20 C21 C22 -1.0(7)
C20 C21 C22 C17 -0.7(7)
C22 C17 C18 C19 -3.0(6)
C23 P1 N1 C1 -170.6(3)
C23 P1 N2 C9 46.1(4)
C23 P1 C17 C18 106.7(3)
C23 P1 C17 C22 -71.1(4)
C23 C24 C25 C26 0.2(5)
C24 C23 C28 C27 -2.0(5)
C24 C25 C26 C27 -1.0(5)
C25 C26 C27 C28 0.4(6)
C26 C27 C28 C23 1.1(6)
C28 C23 C24 C25 1.3(5)
P2 N3 C29 C30 -58.5(4)
P2 N3 C29 C31 179.4(3)
P2 N4 C37 C38 -143.0(3)
P2 N4 C37 C39 94.8(3)
P2 C45 C46 C47 174.6(3)
P2 C45 C50 C49 -175.9(3)
P2 C51 C52 C53 -179.4(3)
P2 C51 C56 C55 179.1(3)
N3 P2 N4 C37 -69.5(3)
N3 P2 C45 C46 51.5(3)
N3 P2 C45 C50 -132.6(3)
N3 P2 C51 C52 157.9(3)
N3 P2 C51 C56 -23.7(3)
N3 C29 C31 C32 -122.5(4)
N3 C29 C31 C36 58.7(5)
N4 P2 N3 C29 -35.4(4)
N4 P2 C45 C46 -177.9(3)
N4 P2 C45 C50 -1.9(3)
N4 P2 C51 C52 25.4(3)
N4 P2 C51 C56 -156.2(3)
N4 C37 C39 C40 -149.2(3)
N4 C37 C39 C44 34.3(5)
C29 C31 C32 C33 -177.9(4)
C29 C31 C36 C35 177.8(3)
C30 C29 C31 C32 115.9(4)
C30 C29 C31 C36 -63.0(5)
C31 C32 C33 C34 0.0(7)
C32 C31 C36 C35 -1.1(6)
C32 C33 C34 C35 -1.0(7)
C33 C34 C35 C36 1.0(6)
C34 C35 C36 C31 0.1(6)
C36 C31 C32 C33 1.0(6)
C37 C39 C40 C41 -177.8(3)
C37 C39 C44 C43 177.4(3)
C38 C37 C39 C40 89.1(4)
C38 C37 C39 C44 -87.3(4)
C39 C40 C41 C42 0.5(6)
C40 C39 C44 C43 0.9(5)
C40 C41 C42 C43 0.6(6)
C41 C42 C43 C44 -0.9(6)
C42 C43 C44 C39 0.1(6)
C44 C39 C40 C41 -1.2(5)
C45 P2 N3 C29 86.4(3)
C45 P2 N4 C37 168.9(3)
C45 P2 C51 C52 -92.0(3)
C45 P2 C51 C56 86.4(3)
C45 C46 C47 C48 1.2(6)
C46 C45 C50 C49 0.0(5)
C46 C47 C48 C49 0.5(6)
C47 C48 C49 C50 -1.9(6)
C48 C49 C50 C45 1.6(6)
C50 C45 C46 C47 -1.4(6)
C51 P2 N3 C29 -164.6(3)
C51 P2 N4 C37 52.5(3)
C51 P2 C45 C46 -54.3(3)
C51 P2 C45 C50 121.7(3)
C51 C52 C53 C54 0.3(6)
C52 C51 C56 C55 -2.5(5)
C52 C53 C54 C55 -2.4(6)
C53 C54 C55 C56 2.1(6)
C54 C55 C56 C51 0.4(6)
C56 C51 C52 C53 2.2(5)
P3 N5 C57 C58 -72.1(4)
P3 N5 C57 C59 160.4(3)
P3 N6 C65 C66 -139.2(3)
P3 N6 C65 C67 98.5(3)
P3 C73 C74 C75 174.5(3)
P3 C73 C78 C77 -174.8(3)
P3 C79 C80 C81 176.0(3)
P3 C79 C84 C83 -176.7(3)
N5 P3 N6 C65 -80.4(3)
N5 P3 C73 C74 -122.4(3)
N5 P3 C73 C78 53.7(3)
N5 P3 C79 C80 8.3(3)
N5 P3 C79 C84 -175.6(3)
N5 C57 C59 C60 95.7(4)
N5 C57 C59 C64 -82.7(4)
N6 P3 N5 C57 -40.6(3)
N6 P3 C73 C74 3.8(4)
N6 P3 C73 C78 179.9(3)
N6 P3 C79 C80 -119.9(3)
N6 P3 C79 C84 56.1(3)
N6 C65 C67 C68 40.5(4)
N6 C65 C67 C72 -143.7(3)
C57 C59 C60 C61 -179.7(3)
C57 C59 C64 C63 179.8(4)
C58 C57 C59 C60 -31.5(5)
C58 C57 C59 C64 150.1(4)
C59 C60 C61 C62 0.0(6)
C60 C59 C64 C63 1.4(6)
C60 C61 C62 C63 1.2(7)
C61 C62 C63 C64 -1.2(7)
C62 C63 C64 C59 -0.1(7)
C64 C59 C60 C61 -1.3(6)
C65 C67 C68 C69 175.2(3)
C65 C67 C72 C71 -175.6(3)
C66 C65 C67 C68 -80.9(4)
C66 C65 C67 C72 95.0(4)
C67 C68 C69 C70 0.2(5)
C68 C67 C72 C71 0.3(5)
C68 C69 C70 C71 0.5(5)
C69 C70 C71 C72 -0.8(5)
C70 C71 C72 C67 0.4(5)
C72 C67 C68 C69 -0.6(5)
C73 P3 N5 C57 79.8(3)
C73 P3 N6 C65 158.9(3)
C73 P3 C79 C80 121.2(3)
C73 P3 C79 C84 -62.8(3)
C73 C74 C75 C76 0.7(6)
C74 C73 C78 C77 1.4(6)
C74 C75 C76 C77 0.6(6)
C75 C76 C77 C78 -0.8(7)
C76 C77 C78 C73 -0.2(6)
C78 C73 C74 C75 -1.6(6)
C79 P3 N5 C57 -168.5(3)
C79 P3 N6 C65 40.6(3)
C79 P3 C73 C74 128.3(3)
C79 P3 C73 C78 -55.6(4)
C79 C80 C81 C82 0.3(6)
C80 C79 C84 C83 -0.4(6)
C80 C81 C82 C83 -0.2(7)
C81 C82 C83 C84 -0.3(6)
C82 C83 C84 C79 0.6(6)
C84 C79 C80 C81 0.0(6)
P4 N7 C85 C86 -83.2(3)
P4 N7 C85 C87 152.8(2)
P4 N8 C93 C94 -143.1(3)
P4 N8 C93 C95 95.7(4)
P4 C101 C102 C103 176.6(3)
P4 C101 C106 C105 -177.0(3)
P4 C107 C108 C109 178.6(3)
P4 C107 C112 C111 -178.4(3)
N7 P4 N8 C93 -73.7(3)
N7 P4 C101 C102 33.3(3)
N7 P4 C101 C106 -151.0(3)
N7 P4 C107 C108 -35.8(3)
N7 P4 C107 C112 145.4(3)
N7 C85 C87 C88 67.2(5)
N7 C85 C87 C92 -114.2(4)
N8 P4 N7 C85 -35.8(3)
N8 P4 C101 C102 162.3(3)
N8 P4 C101 C106 -21.9(3)
N8 P4 C107 C108 -168.2(3)
N8 P4 C107 C112 12.9(3)
N8 C93 C95 C96 -141.2(3)
N8 C93 C95 C100 43.8(5)
C85 C87 C88 C89 176.3(4)
C85 C87 C92 C91 -175.9(4)
C86 C85 C87 C88 -56.6(5)
C86 C85 C87 C92 122.0(4)
C87 C88 C89 C90 -0.1(7)
C88 C87 C92 C91 2.8(6)
C88 C89 C90 C91 2.1(7)
C89 C90 C91 C92 -1.7(7)
C90 C91 C92 C87 -0.9(7)
C92 C87 C88 C89 -2.4(6)
C93 C95 C96 C97 -176.4(3)
C93 C95 C100 C99 175.3(3)
C94 C93 C95 C96 98.0(4)
C94 C93 C95 C100 -77.0(4)
C95 C96 C97 C98 1.6(6)
C96 C95 C100 C99 0.2(5)
C96 C97 C98 C99 -0.8(6)
C97 C98 C99 C100 -0.2(5)
C98 C99 C100 C95 0.5(5)
C100 C95 C96 C97 -1.3(5)
C101 P4 N7 C85 84.3(3)
C101 P4 N8 C93 166.4(3)
C101 P4 C107 C108 73.8(3)
C101 P4 C107 C112 -105.0(3)
C101 C102 C103 C104 -0.3(6)
C102 C101 C106 C105 -1.1(5)
C102 C103 C104 C105 0.0(6)
C103 C104 C105 C106 -0.2(6)
C104 C105 C106 C101 0.8(6)
C106 C101 C102 C103 0.9(6)
C107 P4 N7 C85 -166.4(3)
C107 P4 N8 C93 48.9(4)
C107 P4 C101 C102 -72.4(3)
C107 P4 C101 C106 103.4(3)
C107 C108 C109 C110 0.2(6)
C108 C107 C112 C111 2.6(5)
C108 C109 C110 C111 2.0(6)
C109 C110 C111 C112 -2.0(6)
C110 C111 C112 C107 -0.4(6)
C112 C107 C108 C109 -2.5(5)
